data_7237024
loop_
_publ_author_name
'Yu, Qi'
'Su, Xing'
'Zhang, Ting'
'Zhang, Yu-Mo'
'Li, Minjie'
'Liu, Yifei'
'Zhang, Sean Xiao-An'

_publ_section_title
;
 Non-invasive fluorescence switch in polymer films based on
 spiropyran-photoacid modified TPE
;
_journal_issue 8
_journal_name_full 'Journal of Materials Chemistry C'
_journal_page_first 2113
_journal_paper_doi 10.1039/C7TC05142E
_journal_volume 6
_journal_year 2018
_chemical_formula_moiety 'C47 H41 N O4 S, C H2 Cl2'
_chemical_formula_sum 'C48 H43 Cl2 N O4 S'
_chemical_formula_weight 800.79
_space_group_IT_number 14
_space_group_name_Hall '-P 2ybc'
_space_group_name_H-M_alt 'P 1 21/c 1'
_symmetry_cell_setting monoclinic
_symmetry_space_group_name_Hall '-P 2ybc'
_symmetry_space_group_name_H-M 'P 1 21/c 1'
_atom_sites_solution_hydrogens geom
_atom_sites_solution_primary direct
_atom_sites_solution_secondary difmap
_audit_creation_method SHELXL-97
_audit_update_record
;
2017-08-28 deposited with the CCDC.
2018-01-25 downloaded from the CCDC.
;
_cell_angle_alpha 90.00
_cell_angle_beta 121.22(2)
_cell_angle_gamma 90.00
_cell_formula_units_Z 4
_cell_length_a 11.143(2)
_cell_length_b 22.245(4)
_cell_length_c 19.704(6)
_cell_measurement_reflns_used 25005
_cell_measurement_temperature 293(2)
_cell_measurement_theta_max 27.52
_cell_measurement_theta_min 3.00
_cell_volume 4176.8(19)
_computing_cell_refinement RAPID-AUTO
_computing_data_collection 'RAPID-AUTO (Rigaku Corporation, 1998)'
_computing_data_reduction 'CrystalStructure (Rigaku/MSC and Rigaku Corporation, 2002)'
_computing_molecular_graphics 'SHELXTL (Sheldrick, 2008)'
_computing_publication_material SHELXL-97
_computing_structure_refinement 'SHELXL-97 (Sheldrick, 2008)'
_computing_structure_solution 'SHELXS-97 (Sheldrick, 2008)'
_diffrn_ambient_temperature 293(2)
_diffrn_measured_fraction_theta_full 0.998
_diffrn_measured_fraction_theta_max 0.998
_diffrn_measurement_device_type 'Rigaku RAXIS-RAPID'
_diffrn_measurement_method '\w scans'
_diffrn_radiation_monochromator graphite
_diffrn_radiation_source 'fine-focus sealed tube'
_diffrn_radiation_type MoK\a
_diffrn_radiation_wavelength 0.71073
_diffrn_reflns_av_R_equivalents 0.0380
_diffrn_reflns_av_sigmaI/netI 0.0324
_diffrn_reflns_limit_h_max 12
_diffrn_reflns_limit_h_min -13
_diffrn_reflns_limit_k_max 26
_diffrn_reflns_limit_k_min -25
_diffrn_reflns_limit_l_max 23
_diffrn_reflns_limit_l_min -23
_diffrn_reflns_number 30995
_diffrn_reflns_theta_full 25.00
_diffrn_reflns_theta_max 25.00
_diffrn_reflns_theta_min 3.00
_exptl_absorpt_coefficient_mu 0.251
_exptl_absorpt_correction_T_max 0.9754
_exptl_absorpt_correction_T_min 0.9682
_exptl_absorpt_correction_type multi-scan
_exptl_crystal_colour red
_exptl_crystal_density_diffrn 1.273
_exptl_crystal_density_method 'not measured'
_exptl_crystal_description block
_exptl_crystal_F_000 1680
_exptl_crystal_size_max 0.13
_exptl_crystal_size_mid 0.12
_exptl_crystal_size_min 0.10
_refine_diff_density_max 0.676
_refine_diff_density_min -0.365
_refine_diff_density_rms 0.053
_refine_ls_extinction_method none
_refine_ls_goodness_of_fit_ref 1.059
_refine_ls_hydrogen_treatment constr
_refine_ls_matrix_type full
_refine_ls_number_parameters 562
_refine_ls_number_reflns 7344
_refine_ls_number_restraints 8
_refine_ls_restrained_S_all 1.058
_refine_ls_R_factor_all 0.0848
_refine_ls_R_factor_gt 0.0600
_refine_ls_shift/su_max 0.017
_refine_ls_shift/su_mean 0.002
_refine_ls_structure_factor_coef Fsqd
_refine_ls_weighting_details 'calc w=1/[\s^2^(Fo^2^)+(0.1248P)^2^+1.0098P] where P=(Fo^2^+2Fc^2^)/3'
_refine_ls_weighting_scheme calc
_refine_ls_wR_factor_gt 0.1863
_refine_ls_wR_factor_ref 0.2055
_reflns_number_gt 5124
_reflns_number_total 7344
_reflns_threshold_expression >2sigma(I)
_cod_data_source_file c7tc05142e2.cif
_cod_data_source_block yq-1
_cod_original_cell_volume 4176.8(17)
_cod_original_sg_symbol_H-M 'P 21/c'
_cod_database_code 7237024

loop_
_symmetry_equiv_pos_as_xyz
'x, y, z'
'-x, y+1/2, -z+1/2'
'-x, -y, -z'
'x, -y-1/2, z-1/2'

loop_
_atom_site_label
_atom_site_type_symbol
_atom_site_fract_x
_atom_site_fract_y
_atom_site_fract_z
_atom_site_U_iso_or_equiv
_atom_site_adp_type
_atom_site_occupancy
_atom_site_symmetry_multiplicity
_atom_site_calc_flag
_atom_site_refinement_flags
_atom_site_disorder_assembly
_atom_site_disorder_group
C48 C 0.1130(14) 0.0984(9) 0.3069(9) 0.197(7) Uani 0.60 1 d P A 1
Cl1 Cl 0.2069(4) 0.1311(2) 0.3984(2) 0.1884(16) Uani 0.60 1 d P A 1
Cl2 Cl 0.2087(3) 0.03339(15) 0.3084(2) 0.1584(11) Uani 0.60 1 d P A 1
C48' C 0.0755(18) 0.1032(13) 0.3390(9) 0.331(13) Uani 0.40 1 d PDU B 2
Cl1' Cl 0.1476(5) 0.1298(3) 0.4331(3) 0.1541(18) Uani 0.40 1 d PD C 2
Cl2' Cl 0.1904(5) 0.1067(3) 0.3067(4) 0.164(2) Uani 0.40 1 d PD B 2
C1 C 0.8890(3) 0.26740(15) 0.19119(19) 0.0625(8) Uani 1 1 d . . .
H1 H 0.8585 0.2413 0.1485 0.075 Uiso 1 1 calc R . .
C2 C 0.9290(4) 0.24502(19) 0.2645(2) 0.0818(11) Uani 1 1 d . . .
H2 H 0.9247 0.2038 0.2712 0.098 Uiso 1 1 calc R . .
C3 C 0.9753(4) 0.2827(2) 0.3285(2) 0.0834(12) Uani 1 1 d . . .
H3 H 1.0022 0.2671 0.3782 0.100 Uiso 1 1 calc R . .
C4 C 0.9819(3) 0.3431(2) 0.31901(19) 0.0698(10) Uani 1 1 d . . .
H4 H 1.0141 0.3687 0.3624 0.084 Uiso 1 1 calc R . .
C5 C 0.9409(3) 0.36650(15) 0.24534(17) 0.0542(7) Uani 1 1 d . . .
H5 H 0.9451 0.4078 0.2393 0.065 Uiso 1 1 calc R . .
C6 C 0.8934(3) 0.32885(12) 0.17998(15) 0.0448(6) Uani 1 1 d . . .
C7 C 0.8544(3) 0.35401(12) 0.10071(15) 0.0427(6) Uani 1 1 d . . .
C8 C 0.9655(3) 0.39215(12) 0.10154(15) 0.0428(6) Uani 1 1 d . . .
C9 C 1.0918(3) 0.36732(14) 0.11970(19) 0.0560(7) Uani 1 1 d . . .
H9 H 1.1069 0.3263 0.1300 0.067 Uiso 1 1 calc R . .
C10 C 1.1968(3) 0.40289(19) 0.1227(2) 0.0718(10) Uani 1 1 d . . .
H10 H 1.2803 0.3852 0.1333 0.086 Uiso 1 1 calc R . .
C11 C 1.1795(4) 0.46236(19) 0.1107(2) 0.0748(10) Uani 1 1 d . . .
H11 H 1.2512 0.4858 0.1138 0.090 Uiso 1 1 calc R . .
C12 C 1.0567(4) 0.48820(16) 0.0941(2) 0.0762(10) Uani 1 1 d . . .
H12 H 1.0449 0.5295 0.0862 0.091 Uiso 1 1 calc R . .
C13 C 0.9490(3) 0.45351(14) 0.0888(2) 0.0610(8) Uani 1 1 d . . .
H13 H 0.8649 0.4716 0.0767 0.073 Uiso 1 1 calc R . .
C14 C 0.7309(3) 0.34218(12) 0.03426(15) 0.0421(6) Uani 1 1 d . . .
C15 C 0.6984(3) 0.36135(12) -0.04645(16) 0.0454(6) Uani 1 1 d . . .
C16 C 0.7857(3) 0.34630(15) -0.07488(18) 0.0578(7) Uani 1 1 d . . .
H16 H 0.8677 0.3247 -0.0431 0.069 Uiso 1 1 calc R . .
C17 C 0.7503(4) 0.36362(17) -0.1509(2) 0.0692(9) Uani 1 1 d . . .
H17 H 0.8091 0.3534 -0.1695 0.083 Uiso 1 1 calc R . .
C18 C 0.6313(4) 0.39524(16) -0.1984(2) 0.0702(9) Uani 1 1 d . . .
H18 H 0.6089 0.4067 -0.2490 0.084 Uiso 1 1 calc R . .
C19 C 0.5451(4) 0.41006(17) -0.1714(2) 0.0716(9) Uani 1 1 d . . .
H19 H 0.4637 0.4319 -0.2037 0.086 Uiso 1 1 calc R . .
C20 C 0.5778(3) 0.39280(16) -0.09577(19) 0.0612(8) Uani 1 1 d . . .
H20 H 0.5171 0.4027 -0.0784 0.073 Uiso 1 1 calc R . .
C21 C 0.6187(2) 0.30708(12) 0.03706(14) 0.0408(6) Uani 1 1 d . . .
C22 C 0.5574(3) 0.32704(13) 0.07876(16) 0.0475(6) Uani 1 1 d . . .
H22 H 0.5814 0.3646 0.1029 0.057 Uiso 1 1 calc R . .
C23 C 0.4612(3) 0.29201(13) 0.08499(16) 0.0479(6) Uani 1 1 d . . .
H23 H 0.4201 0.3068 0.1123 0.057 Uiso 1 1 calc R . .
C24 C 0.4247(2) 0.23512(12) 0.05126(15) 0.0411(6) Uani 1 1 d . . .
C25 C 0.4845(3) 0.21603(12) 0.00797(16) 0.0478(6) Uani 1 1 d . . .
H25 H 0.4606 0.1785 -0.0163 0.057 Uiso 1 1 calc R . .
C26 C 0.5780(3) 0.25134(12) 0.00037(16) 0.0495(6) Uani 1 1 d . . .
H26 H 0.6147 0.2377 -0.0298 0.059 Uiso 1 1 calc R . .
C27 C 0.3303(2) 0.19450(12) 0.06270(14) 0.0401(6) Uani 1 1 d . . .
C28 C 0.2097(3) 0.21537(13) 0.06023(16) 0.0474(6) Uani 1 1 d . . .
H28 H 0.1863 0.2559 0.0503 0.057 Uiso 1 1 calc R . .
C29 C 0.1245(3) 0.17734(13) 0.07224(17) 0.0506(7) Uani 1 1 d . . .
H29 H 0.0450 0.1925 0.0703 0.061 Uiso 1 1 calc R . .
C30 C 0.1563(3) 0.11698(13) 0.08712(17) 0.0475(7) Uani 1 1 d . . .
C31 C 0.2775(2) 0.09419(12) 0.09061(16) 0.0432(6) Uani 1 1 d . . .
C32 C 0.3621(2) 0.13453(12) 0.07805(15) 0.0414(6) Uani 1 1 d . . .
H32 H 0.4423 0.1199 0.0803 0.050 Uiso 1 1 calc R . .
C33 C 0.3130(3) 0.03197(13) 0.11030(16) 0.0482(6) Uani 1 1 d . . .
H33 H 0.2502 0.0090 0.1171 0.058 Uiso 1 1 calc R . .
C34 C 0.4266(3) 0.00334(13) 0.11989(19) 0.0545(7) Uani 1 1 d . D .
H34 H 0.4886 0.0250 0.1110 0.065 Uiso 1 1 calc R . .
C35 C 0.4591(3) -0.05814(13) 0.14275(18) 0.0506(7) Uani 1 1 d . . .
C36 C 0.3776(3) -0.10334(13) 0.16092(15) 0.0443(6) Uani 1 1 d . D .
C37 C 0.4707(3) -0.15794(12) 0.18353(15) 0.0456(6) Uani 1 1 d . . .
C38 C 0.4591(3) -0.21440(14) 0.20772(18) 0.0593(8) Uani 1 1 d . D .
H38 H 0.3812 -0.2248 0.2108 0.071 Uiso 1 1 calc R . .
C39 C 0.5651(4) -0.25550(15) 0.2273(2) 0.0684(9) Uani 1 1 d . . .
H39 H 0.5597 -0.2934 0.2455 0.082 Uiso 1 1 calc R D .
C40 C 0.6788(4) -0.24143(14) 0.2205(2) 0.0687(9) Uani 1 1 d . D .
H40 H 0.7474 -0.2703 0.2326 0.082 Uiso 1 1 calc R . .
C41 C 0.6922(3) -0.18522(14) 0.1959(2) 0.0655(9) Uani 1 1 d . . .
H41 H 0.7688 -0.1753 0.1913 0.079 Uiso 1 1 calc R D .
C42 C 0.5867(3) -0.14428(13) 0.17846(19) 0.0536(7) Uani 1 1 d . D .
C43 C 0.2320(3) -0.11666(15) 0.08800(18) 0.0606(8) Uani 1 1 d . . .
H43A H 0.2411 -0.1247 0.0430 0.091 Uiso 1 1 calc R D .
H43B H 0.1719 -0.0825 0.0769 0.091 Uiso 1 1 calc R . .
H43C H 0.1921 -0.1510 0.0986 0.091 Uiso 1 1 calc R . .
C44 C 0.3649(3) -0.08282(15) 0.23167(18) 0.0581(8) Uani 1 1 d . . .
H44A H 0.3255 -0.1147 0.2468 0.087 Uiso 1 1 calc R D .
H44B H 0.3051 -0.0482 0.2166 0.087 Uiso 1 1 calc R . .
H44C H 0.4562 -0.0728 0.2756 0.087 Uiso 1 1 calc R . .
N1 N 0.5753(3) -0.08368(11) 0.1545(2) 0.0717(8) Uani 1 1 d . D 1
C45 C 0.7120(5) -0.0484(3) 0.1782(3) 0.0373(11) Uani 0.50 1 d P D 1
H45A H 0.7117 -0.0094 0.2001 0.045 Uiso 0.50 1 calc PR D 1
H45B H 0.7941 -0.0706 0.2170 0.045 Uiso 0.50 1 calc PR D 1
C46 C 0.7099(6) -0.0417(3) 0.1007(3) 0.0426(12) Uani 0.50 1 d P D 1
H46A H 0.7304 -0.0803 0.0861 0.051 Uiso 0.50 1 calc PR D 1
H46B H 0.6167 -0.0297 0.0591 0.051 Uiso 0.50 1 calc PR D 1
C47 C 0.8146(5) 0.0038(2) 0.1067(3) 0.0410(12) Uani 0.50 1 d P D 1
H47A H 0.8243 0.0000 0.0607 0.049 Uiso 0.50 1 calc PR D 1
H47B H 0.9052 -0.0048 0.1535 0.049 Uiso 0.50 1 calc PR D 1
S1 S 0.76429(7) 0.08335(3) 0.11278(5) 0.0515(2) Uani 1 1 d . D 1
O1 O 0.86788(19) 0.11967(9) 0.10772(13) 0.0565(5) Uani 1 1 d . D 1
O2 O 0.7441(3) 0.10011(18) 0.17506(18) 0.1174(11) Uani 1 1 d . D 1
O3 O 0.6349(2) 0.07891(12) 0.03978(17) 0.0857(8) Uani 1 1 d . D 1
C45' C 0.6582(6) -0.0565(2) 0.1165(4) 0.0429(12) Uani 0.50 1 d P E 2
H45C H 0.6977 -0.0878 0.0995 0.051 Uiso 0.50 1 d PR E 2
H45D H 0.5999 -0.0301 0.0722 0.051 Uiso 0.50 1 d PR E 2
C46' C 0.7704(6) -0.0221(3) 0.1860(4) 0.0525(15) Uani 0.50 1 d P E 2
H46C H 0.8331 -0.0500 0.2269 0.063 Uiso 0.50 1 d PR E 2
H46D H 0.7275 0.0032 0.2078 0.063 Uiso 0.50 1 d PR E 2
C47' C 0.8535(6) 0.0179(3) 0.1605(5) 0.0585(16) Uani 0.50 1 d P E 2
H47C H 0.8716 -0.0050 0.1248 0.070 Uiso 0.50 1 d PR E 2
H47D H 0.9432 0.0283 0.2069 0.070 Uiso 0.50 1 d PR E 2
O4 O 0.0773(2) 0.07753(10) 0.09918(16) 0.0686(6) Uani 1 1 d . . .
H4A H 0.0163 0.0957 0.1023 0.103 Uiso 1 1 calc R . .

loop_
_atom_site_aniso_label
_atom_site_aniso_U_11
_atom_site_aniso_U_22
_atom_site_aniso_U_33
_atom_site_aniso_U_23
_atom_site_aniso_U_13
_atom_site_aniso_U_12
C48 0.143(9) 0.279(19) 0.162(10) -0.066(11) 0.074(9) 0.023(12)
Cl1 0.149(3) 0.223(4) 0.134(3) -0.057(3) 0.031(2) 0.030(3)
Cl2 0.1454(19) 0.157(3) 0.211(3) -0.020(2) 0.120(2) -0.0224(18)
C48' 0.329(15) 0.327(16) 0.328(15) 0.006(9) 0.163(10) 0.003(9)
Cl1' 0.140(3) 0.175(4) 0.144(4) 0.004(3) 0.071(3) -0.056(3)
Cl2' 0.116(3) 0.197(5) 0.159(4) -0.062(4) 0.056(3) -0.048(4)
C1 0.0652(18) 0.0592(18) 0.0587(18) 0.0109(14) 0.0290(15) -0.0014(15)
C2 0.086(2) 0.084(2) 0.073(2) 0.026(2) 0.040(2) 0.003(2)
C3 0.071(2) 0.125(3) 0.057(2) 0.027(2) 0.0354(18) 0.006(2)
C4 0.0520(16) 0.113(3) 0.0502(17) -0.0083(18) 0.0307(14) -0.0044(18)
C5 0.0431(13) 0.075(2) 0.0515(16) -0.0058(14) 0.0293(13) -0.0055(13)
C6 0.0381(12) 0.0526(15) 0.0451(14) 0.0022(12) 0.0225(11) -0.0029(11)
C7 0.0426(12) 0.0459(14) 0.0447(14) -0.0008(11) 0.0262(11) -0.0021(11)
C8 0.0424(13) 0.0476(14) 0.0386(13) -0.0030(11) 0.0212(11) -0.0099(11)
C9 0.0446(14) 0.0576(17) 0.0669(19) -0.0072(14) 0.0297(14) -0.0031(13)
C10 0.0442(15) 0.098(3) 0.075(2) -0.0172(19) 0.0323(16) -0.0121(17)
C11 0.0667(19) 0.093(3) 0.072(2) -0.0146(19) 0.0411(17) -0.0391(19)
C12 0.084(2) 0.060(2) 0.085(2) 0.0026(17) 0.045(2) -0.0244(18)
C13 0.0572(16) 0.0540(17) 0.072(2) 0.0050(14) 0.0337(16) -0.0048(14)
C14 0.0444(12) 0.0440(14) 0.0435(14) -0.0027(11) 0.0269(11) -0.0061(11)
C15 0.0478(13) 0.0516(15) 0.0422(14) -0.0055(11) 0.0271(12) -0.0176(12)
C16 0.0569(15) 0.0710(19) 0.0549(17) -0.0091(14) 0.0355(14) -0.0135(15)
C17 0.082(2) 0.087(2) 0.0623(19) -0.0203(16) 0.0542(17) -0.0279(19)
C18 0.089(2) 0.076(2) 0.0488(18) -0.0008(15) 0.0375(18) -0.0271(19)
C19 0.071(2) 0.084(2) 0.0535(19) 0.0167(16) 0.0279(17) -0.0019(18)
C20 0.0538(15) 0.079(2) 0.0586(18) 0.0120(16) 0.0344(14) 0.0029(15)
C21 0.0396(12) 0.0479(14) 0.0392(13) 0.0001(11) 0.0235(11) -0.0067(11)
C22 0.0522(14) 0.0480(15) 0.0512(15) -0.0103(12) 0.0329(13) -0.0113(12)
C23 0.0468(13) 0.0568(16) 0.0517(15) -0.0071(12) 0.0338(12) -0.0045(12)
C24 0.0361(12) 0.0497(14) 0.0403(13) 0.0015(11) 0.0217(11) -0.0050(11)
C25 0.0573(14) 0.0470(14) 0.0517(15) -0.0107(12) 0.0372(13) -0.0133(12)
C26 0.0597(14) 0.0544(16) 0.0541(15) -0.0093(12) 0.0435(13) -0.0127(13)
C27 0.0360(11) 0.0497(14) 0.0378(13) -0.0013(11) 0.0214(10) -0.0054(11)
C28 0.0407(12) 0.0519(15) 0.0534(15) 0.0014(12) 0.0271(12) -0.0023(12)
C29 0.0344(12) 0.0598(17) 0.0634(17) 0.0001(13) 0.0294(13) 0.0010(12)
C30 0.0335(11) 0.0594(17) 0.0556(15) 0.0029(13) 0.0274(12) -0.0065(12)
C31 0.0339(11) 0.0534(15) 0.0462(14) 0.0030(11) 0.0235(11) -0.0032(11)
C32 0.0329(11) 0.0529(15) 0.0453(14) 0.0021(11) 0.0251(11) -0.0018(11)
C33 0.0414(12) 0.0546(16) 0.0581(16) 0.0065(13) 0.0325(12) -0.0046(12)
C34 0.0486(14) 0.0511(16) 0.0795(19) 0.0113(14) 0.0444(14) -0.0021(12)
C35 0.0432(13) 0.0514(15) 0.0690(17) 0.0017(13) 0.0375(13) -0.0068(12)
C36 0.0411(12) 0.0534(15) 0.0445(14) -0.0010(11) 0.0265(11) -0.0142(12)
C37 0.0476(13) 0.0487(14) 0.0418(14) -0.0054(11) 0.0242(12) -0.0144(12)
C38 0.0713(18) 0.0550(17) 0.0567(17) -0.0016(14) 0.0367(15) -0.0200(15)
C39 0.090(2) 0.0475(17) 0.065(2) 0.0019(14) 0.0387(18) -0.0114(17)
C40 0.075(2) 0.0481(17) 0.074(2) -0.0041(15) 0.0316(18) 0.0020(16)
C41 0.0575(17) 0.0513(17) 0.092(2) 0.0023(16) 0.0414(17) -0.0001(14)
C42 0.0501(14) 0.0447(15) 0.0719(19) 0.0007(13) 0.0359(14) -0.0086(12)
C43 0.0474(15) 0.074(2) 0.0566(18) -0.0009(15) 0.0240(14) -0.0161(15)
C44 0.0584(16) 0.073(2) 0.0515(16) -0.0011(14) 0.0344(14) -0.0062(15)
N1 0.0578(13) 0.0450(13) 0.141(2) 0.0158(15) 0.0720(16) 0.0007(11)
C45 0.026(2) 0.043(3) 0.041(3) -0.001(2) 0.015(2) -0.007(2)
C46 0.040(2) 0.049(3) 0.049(3) -0.003(2) 0.030(2) -0.011(2)
C47 0.033(2) 0.050(3) 0.046(3) -0.005(2) 0.025(2) -0.005(2)
S1 0.0390(3) 0.0558(4) 0.0724(5) 0.0104(3) 0.0378(3) -0.0012(3)
O1 0.0525(10) 0.0543(11) 0.0828(14) 0.0027(10) 0.0493(10) -0.0069(9)
O2 0.1215(19) 0.184(3) 0.0967(19) -0.0006(19) 0.0916(17) -0.021(2)
O3 0.0469(12) 0.0855(17) 0.102(2) -0.0129(14) 0.0222(13) -0.0096(11)
C45' 0.038(3) 0.043(3) 0.050(4) -0.003(3) 0.024(3) -0.003(2)
C46' 0.035(3) 0.052(3) 0.060(4) 0.006(3) 0.017(3) -0.006(3)
C47' 0.033(3) 0.058(4) 0.085(5) 0.011(3) 0.032(3) -0.004(3)
O4 0.0516(11) 0.0627(13) 0.1146(17) 0.0126(12) 0.0594(12) -0.0013(10)

loop_
_atom_type_symbol
_atom_type_description
_atom_type_scat_dispersion_real
_atom_type_scat_dispersion_imag
_atom_type_scat_source
C C 0.0033 0.0016 'International Tables Vol C Tables 4.2.6.8 and 6.1.1.4'
H H 0.0000 0.0000 'International Tables Vol C Tables 4.2.6.8 and 6.1.1.4'
N N 0.0061 0.0033 'International Tables Vol C Tables 4.2.6.8 and 6.1.1.4'
O O 0.0106 0.0060 'International Tables Vol C Tables 4.2.6.8 and 6.1.1.4'
S S 0.1246 0.1234 'International Tables Vol C Tables 4.2.6.8 and 6.1.1.4'
Cl Cl 0.1484 0.1585 'International Tables Vol C Tables 4.2.6.8 and 6.1.1.4'

loop_
_geom_angle_atom_site_label_1
_geom_angle_atom_site_label_2
_geom_angle_atom_site_label_3
_geom_angle
Cl1 C48 Cl2 107.0(8)
C2 C1 C6 120.5(3)
C2 C1 H1 119.7
C6 C1 H1 119.8
C1 C2 C3 120.7(4)
C1 C2 H2 119.7
C3 C2 H2 119.6
C4 C3 C2 119.8(3)
C4 C3 H3 120.1
C2 C3 H3 120.1
C3 C4 C5 120.3(3)
C3 C4 H4 119.9
C5 C4 H4 119.9
C4 C5 C6 120.5(3)
C4 C5 H5 119.7
C6 C5 H5 119.7
C1 C6 C5 118.2(3)
C1 C6 C7 121.3(3)
C5 C6 C7 120.4(3)
C14 C7 C6 122.7(2)
C14 C7 C8 123.1(2)
C6 C7 C8 114.2(2)
C9 C8 C13 117.8(3)
C9 C8 C7 120.4(2)
C13 C8 C7 121.7(2)
C8 C9 C10 120.5(3)
C8 C9 H9 119.7
C10 C9 H9 119.7
C11 C10 C9 121.0(3)
C11 C10 H10 119.5
C9 C10 H10 119.5
C10 C11 C12 119.6(3)
C10 C11 H11 120.2
C12 C11 H11 120.2
C11 C12 C13 120.5(3)
C11 C12 H12 119.7
C13 C12 H12 119.7
C12 C13 C8 120.5(3)
C12 C13 H13 119.8
C8 C13 H13 119.8
C7 C14 C15 122.7(2)
C7 C14 C21 121.2(2)
C15 C14 C21 116.1(2)
C20 C15 C16 118.0(3)
C20 C15 C14 120.4(2)
C16 C15 C14 121.6(3)
C15 C16 C17 120.0(3)
C15 C16 H16 120.0
C17 C16 H16 120.0
C18 C17 C16 121.0(3)
C18 C17 H17 119.5
C16 C17 H17 119.5
C17 C18 C19 119.5(3)
C17 C18 H18 120.2
C19 C18 H18 120.2
C18 C19 C20 120.4(3)
C18 C19 H19 119.8
C20 C19 H19 119.8
C15 C20 C19 121.0(3)
C15 C20 H20 119.5
C19 C20 H20 119.5
C22 C21 C26 117.9(2)
C22 C21 C14 122.1(2)
C26 C21 C14 119.9(2)
C23 C22 C21 121.0(3)
C23 C22 H22 119.5
C21 C22 H22 119.5
C22 C23 C24 121.4(2)
C22 C23 H23 119.3
C24 C23 H23 119.3
C23 C24 C25 117.1(2)
C23 C24 C27 122.4(2)
C25 C24 C27 120.5(2)
C26 C25 C24 121.5(2)
C26 C25 H25 119.2
C24 C25 H25 119.2
C25 C26 C21 121.0(2)
C25 C26 H26 119.5
C21 C26 H26 119.5
C32 C27 C28 117.6(2)
C32 C27 C24 120.1(2)
C28 C27 C24 122.3(2)
C29 C28 C27 121.6(3)
C29 C28 H28 119.2
C27 C28 H28 119.2
C28 C29 C30 120.6(2)
C28 C29 H29 119.7
C30 C29 H29 119.7
O4 C30 C29 123.4(2)
O4 C30 C31 117.0(2)
C29 C30 C31 119.6(2)
C32 C31 C30 118.2(2)
C32 C31 C33 123.0(2)
C30 C31 C33 118.8(2)
C27 C32 C31 122.4(2)
C27 C32 H32 118.8
C31 C32 H32 118.8
C34 C33 C31 127.1(2)
C34 C33 H33 116.5
C31 C33 H33 116.5
C33 C34 C35 124.5(3)
C33 C34 H34 117.8
C35 C34 H34 117.8
N1 C35 C34 122.2(2)
N1 C35 C36 109.1(2)
C34 C35 C36 128.7(2)
C37 C36 C35 101.5(2)
C37 C36 C43 110.6(2)
C35 C36 C43 112.2(2)
C37 C36 C44 110.1(2)
C35 C36 C44 111.4(2)
C43 C36 C44 110.8(2)
C38 C37 C42 119.1(3)
C38 C37 C36 131.7(3)
C42 C37 C36 109.2(2)
C37 C38 C39 118.8(3)
C37 C38 H38 120.6
C39 C38 H38 120.6
C38 C39 C40 121.2(3)
C38 C39 H39 119.4
C40 C39 H39 119.4
C41 C40 C39 121.0(3)
C41 C40 H40 119.5
C39 C40 H40 119.5
C40 C41 C42 116.9(3)
C40 C41 H41 121.6
C42 C41 H41 121.6
C37 C42 C41 123.0(3)
C37 C42 N1 108.0(2)
C41 C42 N1 129.0(3)
C36 C43 H43A 109.5
C36 C43 H43B 109.5
H43A C43 H43B 109.5
C36 C43 H43C 109.5
H43A C43 H43C 109.5
H43B C43 H43C 109.5
C36 C44 H44A 109.5
C36 C44 H44B 109.5
H44A C44 H44B 109.5
C36 C44 H44C 109.5
H44A C44 H44C 109.5
H44B C44 H44C 109.5
C35 N1 C42 112.3(2)
C35 N1 C45 123.7(3)
C42 N1 C45 118.5(3)
C46 C45 N1 104.2(4)
C46 C45 H45A 111.0
N1 C45 H45A 110.9
C46 C45 H45B 110.9
N1 C45 H45B 110.9
H45A C45 H45B 108.9
C46 C45 H46C 103.5
N1 C45 H46C 139.1
H45A C45 H46C 86.0
H45B C45 H46C 29.8
C46 C45 H46D 107.7
N1 C45 H46D 118.5
H45A C45 H46D 7.6
H45B C45 H46D 104.7
H46C C45 H46D 80.0
C47 C46 C45 112.3(5)
C47 C46 H46A 109.1
C45 C46 H46A 109.2
C47 C46 H46B 109.1
C45 C46 H46B 109.1
H46A C46 H46B 107.9
C47 C46 H45C 139.4
C45 C46 H45C 81.9
H46A C46 H45C 33.2
H46B C46 H45C 100.6
C47 C46 H45D 120.3
C45 C46 H45D 88.2
H46A C46 H45D 115.7
H46B C46 H45D 21.0
H45C C46 H45D 97.1
C46 C47 S1 113.3(4)
C46 C47 H47A 108.9
S1 C47 H47A 108.9
C46 C47 H47B 108.9
S1 C47 H47B 108.9
H47A C47 H47B 107.7
C46 C47 H47C 112.3
S1 C47 H47C 123.3
H47A C47 H47C 85.9
H47B C47 H47C 22.6
O2 S1 O3 111.41(18)
O2 S1 O1 113.83(17)
O3 S1 O1 113.27(15)
O2 S1 C47 119.5(2)
O3 S1 C47 92.9(2)
O1 S1 C47 104.20(17)
C46' C45' H45C 111.7
C46' C45' H45D 111.4
H45C C45' H45D 109.6
C45' C46' C47' 110.7(6)
C45' C46' H46C 109.3
C47' C46' H46C 110.1
C45' C46' H46D 109.4
C47' C46' H46D 109.1
H46C C46' H46D 108.2
C46' C47' H47C 108.7
C46' C47' H47D 109.3
H47C C47' H47D 107.9
C30 O4 H4A 109.5

loop_
_geom_bond_atom_site_label_1
_geom_bond_atom_site_label_2
_geom_bond_distance
C48 Cl1 1.709(15)
C48 Cl2 1.789(17)
C48' Cl2' 1.701(10)
C1 C2 1.367(5)
C1 C6 1.390(4)
C1 H1 0.9300
C2 C3 1.373(6)
C2 H2 0.9300
C3 C4 1.365(6)
C3 H3 0.9300
C4 C5 1.378(5)
C4 H4 0.9300
C5 C6 1.391(4)
C5 H5 0.9300
C6 C7 1.496(4)
C7 C14 1.345(4)
C7 C8 1.495(3)
C8 C9 1.375(4)
C8 C13 1.383(4)
C9 C10 1.388(4)
C9 H9 0.9300
C10 C11 1.340(5)
C10 H10 0.9300
C11 C12 1.359(5)
C11 H11 0.9300
C12 C13 1.385(4)
C12 H12 0.9300
C13 H13 0.9300
C14 C15 1.498(4)
C14 C21 1.500(3)
C15 C20 1.373(4)
C15 C16 1.392(4)
C16 C17 1.392(4)
C16 H16 0.9300
C17 C18 1.357(5)
C17 H17 0.9300
C18 C19 1.357(5)
C18 H18 0.9300
C19 C20 1.392(4)
C19 H19 0.9300
C20 H20 0.9300
C21 C22 1.386(4)
C21 C26 1.388(4)
C22 C23 1.381(4)
C22 H22 0.9300
C23 C24 1.389(4)
C23 H23 0.9300
C24 C25 1.394(4)
C24 C27 1.490(3)
C25 C26 1.374(4)
C25 H25 0.9300
C26 H26 0.9300
C27 C32 1.373(4)
C27 C28 1.400(3)
C28 C29 1.380(4)
C28 H28 0.9300
C29 C30 1.381(4)
C29 H29 0.9300
C30 O4 1.349(3)
C30 C31 1.410(3)
C31 C32 1.413(3)
C31 C33 1.436(4)
C32 H32 0.9300
C33 C34 1.341(4)
C33 H33 0.9300
C34 C35 1.427(4)
C34 H34 0.9300
C35 N1 1.320(3)
C35 C36 1.517(3)
C36 C37 1.507(4)
C36 C43 1.539(4)
C36 C44 1.542(4)
C37 C38 1.373(4)
C37 C42 1.381(4)
C38 C39 1.381(5)
C38 H38 0.9300
C39 C40 1.377(5)
C39 H39 0.9300
C40 C41 1.377(4)
C40 H40 0.9300
C41 C42 1.383(4)
C41 H41 0.9300
C42 N1 1.412(4)
C43 H43A 0.9600
C43 H43B 0.9600
C43 H43C 0.9600
C44 H44A 0.9600
C44 H44B 0.9600
C44 H44C 0.9600
N1 C45 1.554(6)
C45 C46 1.522(8)
C45 H45A 0.9700
C45 H45B 0.9700
C45 H46C 1.1841
C45 H46D 1.2584
C46 C47 1.503(7)
C46 H46A 0.9700
C46 H46B 0.9700
C46 H45C 1.0321
C46 H45D 1.0823
C47 S1 1.878(5)
C47 H47A 0.9700
C47 H47B 0.9700
C47 H47C 0.5784
S1 O2 1.408(3)
S1 O3 1.417(3)
S1 O1 1.4540(19)
C45' C46' 1.500(8)
C45' H45C 0.9699
C45' H45D 0.9700
C46' C47' 1.543(9)
C46' H46C 0.9700
C46' H46D 0.9700
C47' H47C 0.9700
C47' H47D 0.9700
O4 H4A 0.8200

loop_
_geom_torsion_atom_site_label_1
_geom_torsion_atom_site_label_2
_geom_torsion_atom_site_label_3
_geom_torsion_atom_site_label_4
_geom_torsion
C6 C1 C2 C3 -0.5(5)
C1 C2 C3 C4 -0.1(6)
C2 C3 C4 C5 0.6(5)
C3 C4 C5 C6 -0.4(4)
C2 C1 C6 C5 0.7(5)
C2 C1 C6 C7 178.1(3)
C4 C5 C6 C1 -0.2(4)
C4 C5 C6 C7 -177.6(2)
C1 C6 C7 C14 54.1(4)
C5 C6 C7 C14 -128.5(3)
C1 C6 C7 C8 -124.5(3)
C5 C6 C7 C8 52.8(3)
C14 C7 C8 C9 -113.8(3)
C6 C7 C8 C9 64.9(3)
C14 C7 C8 C13 70.1(4)
C6 C7 C8 C13 -111.3(3)
C13 C8 C9 C10 -1.8(4)
C7 C8 C9 C10 -178.2(3)
C8 C9 C10 C11 2.2(5)
C9 C10 C11 C12 -1.0(6)
C10 C11 C12 C13 -0.6(6)
C11 C12 C13 C8 0.9(5)
C9 C8 C13 C12 0.3(5)
C7 C8 C13 C12 176.6(3)
C6 C7 C14 C15 -172.7(3)
C8 C7 C14 C15 5.9(4)
C6 C7 C14 C21 5.6(4)
C8 C7 C14 C21 -175.9(2)
C7 C14 C15 C20 -128.1(3)
C21 C14 C15 C20 53.6(4)
C7 C14 C15 C16 54.2(4)
C21 C14 C15 C16 -124.2(3)
C20 C15 C16 C17 0.6(4)
C14 C15 C16 C17 178.4(3)
C15 C16 C17 C18 0.0(5)
C16 C17 C18 C19 -0.2(5)
C17 C18 C19 C20 -0.3(5)
C16 C15 C20 C19 -1.1(5)
C14 C15 C20 C19 -179.0(3)
C18 C19 C20 C15 1.0(5)
C7 C14 C21 C22 61.5(4)
C15 C14 C21 C22 -120.1(3)
C7 C14 C21 C26 -115.3(3)
C15 C14 C21 C26 63.1(3)
C26 C21 C22 C23 1.4(4)
C14 C21 C22 C23 -175.5(2)
C21 C22 C23 C24 1.4(4)
C22 C23 C24 C25 -2.7(4)
C22 C23 C24 C27 174.9(2)
C23 C24 C25 C26 1.4(4)
C27 C24 C25 C26 -176.3(2)
C24 C25 C26 C21 1.3(4)
C22 C21 C26 C25 -2.7(4)
C14 C21 C26 C25 174.2(2)
C23 C24 C27 C32 -136.9(3)
C25 C24 C27 C32 40.7(4)
C23 C24 C27 C28 41.6(4)
C25 C24 C27 C28 -140.8(3)
C32 C27 C28 C29 -0.4(4)
C24 C27 C28 C29 -178.9(2)
C27 C28 C29 C30 -0.1(4)
C28 C29 C30 O4 -179.9(3)
C28 C29 C30 C31 0.5(4)
O4 C30 C31 C32 179.9(2)
C29 C30 C31 C32 -0.4(4)
O4 C30 C31 C33 -2.9(4)
C29 C30 C31 C33 176.7(3)
C28 C27 C32 C31 0.4(4)
C24 C27 C32 C31 179.0(2)
C30 C31 C32 C27 0.0(4)
C33 C31 C32 C27 -177.1(3)
C32 C31 C33 C34 0.3(5)
C30 C31 C33 C34 -176.7(3)
C31 C33 C34 C35 177.3(3)
C33 C34 C35 N1 -177.3(3)
C33 C34 C35 C36 -0.2(5)
N1 C35 C36 C37 -0.7(3)
C34 C35 C36 C37 -178.0(3)
N1 C35 C36 C43 -118.7(3)
C34 C35 C36 C43 63.9(4)
N1 C35 C36 C44 116.4(3)
C34 C35 C36 C44 -61.0(4)
C35 C36 C37 C38 178.9(3)
C43 C36 C37 C38 -61.8(4)
C44 C36 C37 C38 60.9(4)
C35 C36 C37 C42 0.1(3)
C43 C36 C37 C42 119.3(3)
C44 C36 C37 C42 -117.9(3)
C42 C37 C38 C39 0.9(4)
C36 C37 C38 C39 -177.8(3)
C37 C38 C39 C40 -2.2(5)
C38 C39 C40 C41 1.8(5)
C39 C40 C41 C42 -0.2(5)
C38 C37 C42 C41 0.7(5)
C36 C37 C42 C41 179.7(3)
C38 C37 C42 N1 -178.5(3)
C36 C37 C42 N1 0.5(3)
C40 C41 C42 C37 -1.0(5)
C40 C41 C42 N1 178.0(3)
C34 C35 N1 C42 178.6(3)
C36 C35 N1 C42 1.0(4)
C34 C35 N1 C45 25.4(6)
C36 C35 N1 C45 -152.2(3)
C37 C42 N1 C35 -1.0(4)
C41 C42 N1 C35 179.9(3)
C37 C42 N1 C45 153.8(3)
C41 C42 N1 C45 -25.4(6)
C35 N1 C45 C46 -100.2(5)
C42 N1 C45 C46 108.1(4)
N1 C45 C46 C47 166.1(4)
C45 C46 C47 S1 -71.3(5)
C46 C47 S1 O2 58.6(5)
C46 C47 S1 O3 -58.0(4)
C46 C47 S1 O1 -172.9(4)
